data_4327158
loop_
_publ_author_name
'M. Jaya Prakash'
'Slavi C. Sevov'

_publ_section_title
;
 Hydrogen-Bonded Inclusion Compounds with Reversed Polarity: Anionic
 Metal-Complexes and Cationic Organic Linkers
;
_journal_name_full 'Inorganic Chemistry'
_journal_page_first 12739
_journal_page_last 12746
_journal_paper_doi 10.1021/ic2018715
_journal_volume 50
_journal_year 2011
_chemical_formula_sum 'C22 H28 Co2 N6 O17'
_chemical_formula_weight 766.36
_chemical_name_common Coenox2-bpy-H2O
_chemical_name_systematic
; 
 ? 
;
_space_group_IT_number 14
_symmetry_cell_setting monoclinic
_symmetry_space_group_name_Hall '-P 2ybc'
_symmetry_space_group_name_H-M 'P 1 21/c 1'
_atom_sites_solution_hydrogens geom
_atom_sites_solution_primary direct
_atom_sites_solution_secondary difmap
_audit_creation_method SHELXL-97
_cell_angle_alpha 90.00
_cell_angle_beta 92.448(3)
_cell_angle_gamma 90.00
_cell_formula_units_Z 4
_cell_length_a 18.804(2)
_cell_length_b 10.1968(12)
_cell_length_c 14.8753(17)
_cell_measurement_temperature 120(2)
_cell_volume 2849.6(6)
_computing_cell_refinement 'Bruker SMART'
_computing_data_collection 'Bruker SMART'
_computing_data_reduction 'Bruker SHELXTL-V5.1'
_computing_molecular_graphics Diomand
_computing_publication_material 'SHELXL-97 (Sheldrick, 1997)'
_computing_structure_refinement 'SHELXL-97 (Sheldrick, 2008)'
_computing_structure_solution 'SHELXS-97 (Sheldrick, 2008)'
_diffrn_ambient_temperature 120(2)
_diffrn_measured_fraction_theta_full 0.999
_diffrn_measured_fraction_theta_max 0.999
_diffrn_measurement_device_type 'CCD area detector'
_diffrn_measurement_method 'phi and omega scans'
_diffrn_radiation_monochromator graphite
_diffrn_radiation_source 'fine-focus sealed tube'
_diffrn_radiation_type MoK\a
_diffrn_radiation_wavelength 0.71073
_diffrn_reflns_av_R_equivalents 0.0355
_diffrn_reflns_av_sigmaI/netI 0.0274
_diffrn_reflns_limit_h_max 23
_diffrn_reflns_limit_h_min -23
_diffrn_reflns_limit_k_max 12
_diffrn_reflns_limit_k_min -12
_diffrn_reflns_limit_l_max 18
_diffrn_reflns_limit_l_min -18
_diffrn_reflns_number 30862
_diffrn_reflns_theta_full 26.38
_diffrn_reflns_theta_max 26.38
_diffrn_reflns_theta_min 1.08
_exptl_absorpt_coefficient_mu 1.258
_exptl_absorpt_correction_T_max 0.871
_exptl_absorpt_correction_T_min 0.797
_exptl_absorpt_correction_type multi-scan
_exptl_absorpt_process_details 'Blessing, R.H. (1995) Acta Cryst. A51, 33-38'
_exptl_crystal_colour pink
_exptl_crystal_density_diffrn 1.786
_exptl_crystal_description plate
_exptl_crystal_F_000 1568
_exptl_crystal_size_max 0.23
_exptl_crystal_size_mid 0.15
_exptl_crystal_size_min 0.11
_refine_diff_density_max 1.402
_refine_diff_density_min -0.401
_refine_diff_density_rms 0.072
_refine_ls_extinction_method none
_refine_ls_goodness_of_fit_ref 1.023
_refine_ls_hydrogen_treatment mixed
_refine_ls_matrix_type full
_refine_ls_number_parameters 440
_refine_ls_number_reflns 5827
_refine_ls_number_restraints 0
_refine_ls_restrained_S_all 1.023
_refine_ls_R_factor_all 0.0417
_refine_ls_R_factor_gt 0.0315
_refine_ls_shift/su_max 0.001
_refine_ls_shift/su_mean 0.000
_refine_ls_structure_factor_coef Fsqd
_refine_ls_weighting_details 'calc w=1/[\s^2^(Fo^2^)+(0.0416P)^2^+3.0736P] where P=(Fo^2^+2Fc^2^)/3'
_refine_ls_weighting_scheme calc
_refine_ls_wR_factor_gt 0.0789
_refine_ls_wR_factor_ref 0.0851
_reflns_number_gt 4873
_reflns_number_total 5827
_reflns_threshold_expression >2sigma(I)
_cod_data_source_file ic2018715_si_002_1.cif
_cod_data_source_block Coenox2-bpy-H2O
_cod_database_code 4327158

loop_
_symmetry_equiv_pos_as_xyz
'x, y, z'
'-x, y+1/2, -z+1/2'
'-x, -y, -z'
'x, -y-1/2, z-1/2'

loop_
_atom_site_label
_atom_site_type_symbol
_atom_site_fract_x
_atom_site_fract_y
_atom_site_fract_z
_atom_site_U_iso_or_equiv
_atom_site_adp_type
_atom_site_occupancy
_atom_site_symmetry_multiplicity
_atom_site_calc_flag
_atom_site_refinement_flags
Co2 Co 0.207234(16) 0.22315(3) 0.567452(19) 0.01283(9) Uani 1 1 d .
N6 N 0.26202(10) 0.28737(19) 0.67033(13) 0.0159(4) Uani 1 1 d .
H6C H 0.2634 0.3775 0.6691 0.019 Uiso 1 1 calc R
H6B H 0.2411 0.2619 0.7223 0.019 Uiso 1 1 calc R
O16 O 0.25005(9) 0.34913(16) 0.49368(10) 0.0177(4) Uani 1 1 d .
Co1 Co 0.404195(17) 0.69681(3) 0.48481(2) 0.01415(9) Uani 1 1 d .
O5 O 0.38879(9) 0.60371(17) 0.59433(11) 0.0191(4) Uani 1 1 d .
O9 O 0.16140(9) 0.09709(15) 0.63848(10) 0.0167(3) Uani 1 1 d .
O4 O 0.50419(9) 0.67853(16) 0.49891(11) 0.0178(4) Uani 1 1 d .
O8 O 0.30471(9) 0.72787(17) 0.47741(11) 0.0197(4) Uani 1 1 d .
O12 O 0.13019(9) 0.33899(16) 0.59301(10) 0.0170(3) Uani 1 1 d .
O11 O 0.03224(9) 0.33464(18) 0.67390(11) 0.0229(4) Uani 1 1 d .
O13 O 0.15807(9) 0.16214(16) 0.46102(10) 0.0173(4) Uani 1 1 d .
O1 O 0.41590(9) 0.85718(16) 0.54916(11) 0.0195(4) Uani 1 1 d .
O3 O 0.59742(10) 0.78046(18) 0.56430(13) 0.0276(4) Uani 1 1 d .
O6 O 0.29825(10) 0.57446(18) 0.68517(11) 0.0241(4) Uani 1 1 d .
O14 O 0.15974(10) 0.19216(18) 0.31273(11) 0.0239(4) Uani 1 1 d .
O7 O 0.22390(10) 0.7583(2) 0.58098(12) 0.0320(5) Uani 1 1 d .
O15 O 0.25879(10) 0.39432(18) 0.34755(11) 0.0238(4) Uani 1 1 d .
O10 O 0.06586(10) 0.08235(18) 0.72189(12) 0.0278(4) Uani 1 1 d .
O2 O 0.50212(10) 0.97351(18) 0.61983(12) 0.0278(4) Uani 1 1 d .
N1 N 0.00759(12) 0.7317(3) 0.65523(16) 0.0268(5) Uani 1 1 d .
N3 N 0.39767(12) 0.5349(2) 0.41890(14) 0.0238(5) Uani 1 1 d .
H3A H 0.4222 0.4701 0.4500 0.029 Uiso 1 1 calc R
H3B H 0.3508 0.5095 0.4117 0.029 Uiso 1 1 calc R
N5 N 0.28368(11) 0.1001(2) 0.55167(13) 0.0197(4) Uani 1 1 d .
H5B H 0.2654 0.0184 0.5383 0.024 Uiso 1 1 calc R
H5C H 0.3109 0.1265 0.5050 0.024 Uiso 1 1 calc R
N2 N 0.18103(12) 0.7681(2) 0.25208(15) 0.0248(5) Uani 1 1 d .
N4 N 0.41202(11) 0.7830(2) 0.37146(14) 0.0219(5) Uani 1 1 d .
H4B H 0.3790 0.8494 0.3656 0.026 Uiso 1 1 calc R
H4C H 0.4567 0.8189 0.3675 0.026 Uiso 1 1 calc R
C3 C 0.07808(13) 0.7447(2) 0.49843(15) 0.0172(5) Uani 1 1 d .
C1 C 0.01650(15) 0.8482(3) 0.61764(18) 0.0289(6) Uani 1 1 d .
H1A H -0.0016 0.9249 0.6447 0.035 Uiso 1 1 calc R
C4 C 0.06754(15) 0.6260(3) 0.54119(18) 0.0286(6) Uani 1 1 d .
H4A H 0.0852 0.5473 0.5163 0.034 Uiso 1 1 calc R
C8 C 0.16775(16) 0.8784(3) 0.29654(19) 0.0315(7) Uani 1 1 d .
H8A H 0.1803 0.9608 0.2721 0.038 Uiso 1 1 calc R
C2 C 0.05233(15) 0.8569(3) 0.53891(17) 0.0260(6) Uani 1 1 d .
H2A H 0.0595 0.9402 0.5121 0.031 Uiso 1 1 calc R
C22 C 0.32809(14) 0.0951(3) 0.63676(16) 0.0237(6) Uani 1 1 d .
H22A H 0.3754 0.0573 0.6258 0.028 Uiso 1 1 calc R
H22B H 0.3048 0.0405 0.6820 0.028 Uiso 1 1 calc R
C5 C 0.03140(16) 0.6220(3) 0.61992(19) 0.0321(7) Uani 1 1 d .
H5A H 0.0236 0.5404 0.6487 0.038 Uiso 1 1 calc R
C15 C 0.39898(18) 0.6824(3) 0.29815(18) 0.0395(8) Uani 1 1 d .
H15A H 0.3473 0.6744 0.2836 0.047 Uiso 1 1 calc R
H15B H 0.4227 0.7097 0.2430 0.047 Uiso 1 1 calc R
C6 C 0.11657(12) 0.7529(2) 0.41299(15) 0.0167(5) Uani 1 1 d .
C9 C 0.16542(14) 0.6505(3) 0.28457(18) 0.0263(6) Uani 1 1 d .
H9A H 0.1768 0.5735 0.2522 0.032 Uiso 1 1 calc R
C7 C 0.13573(15) 0.8725(3) 0.37807(18) 0.0273(6) Uani 1 1 d .
H7A H 0.1268 0.9508 0.4102 0.033 Uiso 1 1 calc R
C16 C 0.42807(17) 0.5542(3) 0.33052(19) 0.0342(7) Uani 1 1 d .
H16A H 0.4134 0.4827 0.2887 0.041 Uiso 1 1 calc R
H16B H 0.4807 0.5569 0.3361 0.041 Uiso 1 1 calc R
C10 C 0.13287(14) 0.6409(3) 0.36498(18) 0.0257(6) Uani 1 1 d .
H10A H 0.1214 0.5570 0.3880 0.031 Uiso 1 1 calc R
C21 C 0.33536(13) 0.2342(3) 0.66914(17) 0.0230(5) Uani 1 1 d .
H21A H 0.3584 0.2368 0.7302 0.028 Uiso 1 1 calc R
H21B H 0.3644 0.2859 0.6280 0.028 Uiso 1 1 calc R
C12 C 0.53361(13) 0.7734(2) 0.54509(16) 0.0185(5) Uani 1 1 d .
C18 C 0.08631(13) 0.2846(2) 0.64535(15) 0.0170(5) Uani 1 1 d .
C14 C 0.27922(13) 0.7101(2) 0.55511(16) 0.0195(5) Uani 1 1 d .
C19 C 0.17997(13) 0.2193(2) 0.39020(15) 0.0173(5) Uani 1 1 d .
C11 C 0.48082(13) 0.8795(2) 0.57539(15) 0.0179(5) Uani 1 1 d .
C13 C 0.32514(13) 0.6212(2) 0.61825(16) 0.0184(5) Uani 1 1 d .
C20 C 0.23458(13) 0.3309(2) 0.40923(15) 0.0178(5) Uani 1 1 d .
C17 C 0.10473(13) 0.1429(2) 0.67234(15) 0.0179(5) Uani 1 1 d .
O1W O 0.67784(11) 0.9780(2) 0.64324(14) 0.0289(5) Uani 1 1 d .
H2B H 0.1973(17) 0.775(3) 0.205(2) 0.031(9) Uiso 1 1 d .
H1B H -0.0094(17) 0.732(3) 0.697(2) 0.029(9) Uiso 1 1 d .
H2W H 0.674(2) 0.994(4) 0.697(3) 0.060(12) Uiso 1 1 d .
H1W H 0.646(2) 0.918(4) 0.631(3) 0.065(13) Uiso 1 1 d .

loop_
_atom_site_aniso_label
_atom_site_aniso_U_11
_atom_site_aniso_U_22
_atom_site_aniso_U_33
_atom_site_aniso_U_23
_atom_site_aniso_U_13
_atom_site_aniso_U_12
Co2 0.01499(17) 0.01505(16) 0.00865(15) 0.00077(11) 0.00288(11) 0.00124(13)
N6 0.0168(10) 0.0180(10) 0.0130(9) -0.0010(8) 0.0022(8) 0.0014(8)
O16 0.0203(9) 0.0211(9) 0.0119(8) 0.0015(7) 0.0033(6) -0.0021(7)
Co1 0.01300(17) 0.01628(17) 0.01329(16) -0.00084(12) 0.00202(12) -0.00014(12)
O5 0.0193(9) 0.0202(9) 0.0180(8) 0.0028(7) 0.0033(7) 0.0035(7)
O9 0.0227(9) 0.0148(8) 0.0131(8) 0.0008(6) 0.0057(7) 0.0002(7)
O4 0.0137(8) 0.0191(9) 0.0207(8) -0.0029(7) 0.0023(7) 0.0015(7)
O8 0.0141(8) 0.0310(10) 0.0142(8) 0.0037(7) 0.0018(6) 0.0001(7)
O12 0.0195(9) 0.0181(8) 0.0137(8) 0.0028(7) 0.0042(7) 0.0034(7)
O11 0.0180(9) 0.0295(10) 0.0215(9) 0.0021(8) 0.0052(7) 0.0052(8)
O13 0.0203(9) 0.0209(9) 0.0106(8) 0.0009(7) 0.0017(6) -0.0018(7)
O1 0.0178(9) 0.0177(9) 0.0231(9) -0.0056(7) 0.0044(7) 0.0001(7)
O3 0.0175(10) 0.0300(10) 0.0352(11) -0.0049(8) -0.0011(8) -0.0011(8)
O6 0.0298(10) 0.0253(10) 0.0176(9) 0.0039(7) 0.0067(7) -0.0003(8)
O14 0.0252(10) 0.0349(11) 0.0114(8) 0.0000(7) -0.0005(7) 0.0003(8)
O7 0.0192(10) 0.0588(14) 0.0185(9) 0.0082(9) 0.0057(7) 0.0130(9)
O15 0.0279(10) 0.0286(10) 0.0155(8) 0.0078(7) 0.0076(7) -0.0007(8)
O10 0.0336(11) 0.0208(9) 0.0304(10) 0.0011(8) 0.0187(8) -0.0047(8)
O2 0.0294(11) 0.0261(10) 0.0284(10) -0.0114(8) 0.0065(8) -0.0066(8)
N1 0.0219(12) 0.0426(15) 0.0166(11) 0.0005(10) 0.0087(9) -0.0012(11)
N3 0.0225(12) 0.0252(12) 0.0239(11) -0.0075(9) 0.0029(9) -0.0059(9)
N5 0.0233(11) 0.0234(11) 0.0125(9) -0.0022(8) 0.0034(8) 0.0060(9)
N2 0.0205(12) 0.0375(14) 0.0172(11) -0.0045(10) 0.0087(9) -0.0019(10)
N4 0.0178(11) 0.0297(12) 0.0184(10) 0.0043(9) 0.0042(8) 0.0019(9)
C3 0.0137(11) 0.0217(12) 0.0163(11) -0.0030(10) 0.0018(9) -0.0006(10)
C1 0.0311(16) 0.0306(15) 0.0261(14) -0.0078(12) 0.0123(12) 0.0004(12)
C4 0.0341(16) 0.0220(14) 0.0306(15) -0.0016(11) 0.0138(12) 0.0013(12)
C8 0.0339(16) 0.0271(15) 0.0348(16) 0.0018(12) 0.0175(13) -0.0003(12)
C2 0.0328(15) 0.0224(13) 0.0235(13) -0.0021(11) 0.0105(11) -0.0009(12)
C22 0.0230(14) 0.0301(14) 0.0177(12) -0.0024(11) -0.0012(10) 0.0103(11)
C5 0.0337(16) 0.0310(16) 0.0323(15) 0.0088(12) 0.0116(12) -0.0005(13)
C15 0.053(2) 0.051(2) 0.0150(13) -0.0033(13) 0.0017(13) 0.0240(16)
C6 0.0117(11) 0.0221(12) 0.0165(11) -0.0034(9) 0.0019(9) -0.0013(10)
C9 0.0262(14) 0.0268(14) 0.0266(14) -0.0110(11) 0.0092(11) -0.0031(12)
C7 0.0316(15) 0.0213(13) 0.0301(14) -0.0061(11) 0.0146(12) -0.0023(11)
C16 0.0418(18) 0.0359(16) 0.0249(14) -0.0071(12) 0.0034(13) 0.0015(14)
C10 0.0281(15) 0.0206(13) 0.0292(14) -0.0050(11) 0.0121(11) -0.0017(11)
C21 0.0172(13) 0.0315(14) 0.0200(12) -0.0037(11) -0.0007(10) 0.0039(11)
C12 0.0179(13) 0.0205(12) 0.0172(12) 0.0000(10) 0.0028(9) -0.0034(10)
C18 0.0167(12) 0.0222(13) 0.0119(11) -0.0015(9) -0.0016(9) 0.0006(10)
C14 0.0152(12) 0.0264(13) 0.0167(12) 0.0006(10) 0.0002(9) -0.0027(10)
C19 0.0178(12) 0.0216(12) 0.0127(11) 0.0009(9) 0.0027(9) 0.0056(10)
C11 0.0195(13) 0.0187(12) 0.0160(11) -0.0002(9) 0.0043(9) -0.0025(10)
C13 0.0225(13) 0.0165(12) 0.0164(12) -0.0014(9) 0.0023(10) -0.0023(10)
C20 0.0169(12) 0.0207(12) 0.0161(12) 0.0021(10) 0.0025(9) 0.0061(10)
C17 0.0227(13) 0.0176(12) 0.0136(11) -0.0017(9) 0.0043(9) -0.0029(10)
O1W 0.0265(11) 0.0413(12) 0.0190(10) -0.0049(9) 0.0006(8) -0.0066(9)

loop_
_atom_type_symbol
_atom_type_description
_atom_type_scat_dispersion_real
_atom_type_scat_dispersion_imag
_atom_type_scat_source
C C 0.0033 0.0016 'International Tables Vol C Tables 4.2.6.8 and 6.1.1.4'
H H 0.0000 0.0000 'International Tables Vol C Tables 4.2.6.8 and 6.1.1.4'
N N 0.0061 0.0033 'International Tables Vol C Tables 4.2.6.8 and 6.1.1.4'
O O 0.0106 0.0060 'International Tables Vol C Tables 4.2.6.8 and 6.1.1.4'
Co Co 0.3494 0.9721 'International Tables Vol C Tables 4.2.6.8 and 6.1.1.4'

loop_
_geom_angle_atom_site_label_1
_geom_angle_atom_site_label_2
_geom_angle_atom_site_label_3
_geom_angle
O16 Co2 O9 177.92(7)
O16 Co2 O13 86.73(7)
O9 Co2 O13 91.48(7)
O16 Co2 O12 92.32(7)
O9 Co2 O12 86.67(7)
O13 Co2 O12 91.26(7)
O16 Co2 N6 90.21(8)
O9 Co2 N6 91.62(8)
O13 Co2 N6 176.31(8)
O12 Co2 N6 90.92(8)
O16 Co2 N5 91.90(8)
O9 Co2 N5 89.19(8)
O13 Co2 N5 91.39(8)
O12 Co2 N5 175.14(7)
N6 Co2 N5 86.65(8)
C21 N6 Co2 109.44(15)
C20 O16 Co2 112.53(15)
O4 Co1 O8 175.03(8)
O4 Co1 O1 86.32(7)
O8 Co1 O1 88.75(7)
O4 Co1 N4 91.69(8)
O8 Co1 N4 89.14(8)
O1 Co1 N4 92.11(9)
O4 Co1 O5 92.44(7)
O8 Co1 O5 86.99(7)
O1 Co1 O5 90.94(7)
N4 Co1 O5 175.02(9)
O4 Co1 N3 90.77(8)
O8 Co1 N3 94.17(9)
O1 Co1 N3 176.99(8)
N4 Co1 N3 87.18(9)
O5 Co1 N3 89.97(8)
C13 O5 Co1 110.21(15)
C17 O9 Co2 112.11(15)
C12 O4 Co1 112.63(15)
C14 O8 Co1 109.25(15)
C18 O12 Co2 111.37(15)
C19 O13 Co2 111.82(15)
C11 O1 Co1 113.14(15)
C5 N1 C1 122.6(2)
C16 N3 Co1 108.82(17)
C22 N5 Co2 108.26(14)
C9 N2 C8 122.1(2)
C15 N4 Co1 107.93(17)
C4 C3 C2 117.5(2)
C4 C3 C6 121.6(2)
C2 C3 C6 120.9(2)
N1 C1 C2 119.4(3)
C5 C4 C3 120.1(3)
N2 C8 C7 119.8(3)
C1 C2 C3 120.4(3)
N5 C22 C21 106.3(2)
N1 C5 C4 120.0(3)
C16 C15 N4 108.5(2)
C7 C6 C10 117.8(2)
C7 C6 C3 121.0(2)
C10 C6 C3 121.2(2)
N2 C9 C10 119.7(2)
C8 C7 C6 120.1(2)
N3 C16 C15 104.8(2)
C9 C10 C6 120.5(2)
N6 C21 C22 106.1(2)
O3 C12 O4 124.0(2)
O3 C12 C11 121.7(2)
O4 C12 C11 114.3(2)
O11 C18 O12 126.4(2)
O11 C18 C17 118.7(2)
O12 C18 C17 114.9(2)
O7 C14 O8 125.5(2)
O7 C14 C13 120.3(2)
O8 C14 C13 114.3(2)
O14 C19 O13 124.6(2)
O14 C19 C20 120.8(2)
O13 C19 C20 114.6(2)
O2 C11 O1 126.0(2)
O2 C11 C12 120.4(2)
O1 C11 C12 113.6(2)
O6 C13 O5 126.5(2)
O6 C13 C14 118.7(2)
O5 C13 C14 114.8(2)
O15 C20 O16 125.2(2)
O15 C20 C19 121.0(2)
O16 C20 C19 113.8(2)
O10 C17 O9 125.3(2)
O10 C17 C18 119.8(2)
O9 C17 C18 114.9(2)

loop_
_geom_bond_atom_site_label_1
_geom_bond_atom_site_label_2
_geom_bond_distance
Co2 O16 1.8916(16)
Co2 O9 1.8946(16)
Co2 O13 1.9035(16)
Co2 O12 1.9198(16)
Co2 N6 1.923(2)
Co2 N5 1.930(2)
N6 C21 1.483(3)
O16 C20 1.291(3)
Co1 O4 1.8922(17)
Co1 O8 1.8960(17)
Co1 O1 1.9028(17)
Co1 N4 1.913(2)
Co1 O5 1.9182(16)
Co1 N3 1.921(2)
O5 C13 1.276(3)
O9 C17 1.286(3)
O4 C12 1.297(3)
O8 C14 1.283(3)
O12 C18 1.284(3)
O11 C18 1.229(3)
O13 C19 1.287(3)
O1 C11 1.286(3)
O3 C12 1.224(3)
O6 C13 1.231(3)
O14 C19 1.230(3)
O7 C14 1.227(3)
O15 C20 1.226(3)
O10 C17 1.227(3)
O2 C11 1.222(3)
N1 C5 1.322(4)
N1 C1 1.327(4)
N3 C16 1.469(3)
N5 C22 1.487(3)
N2 C9 1.330(4)
N2 C8 1.334(4)
N4 C15 1.510(4)
C3 C4 1.385(4)
C3 C2 1.390(4)
C3 C6 1.492(3)
C1 C2 1.379(4)
C4 C5 1.380(4)
C8 C7 1.378(4)
C22 C21 1.502(4)
C15 C16 1.489(4)
C6 C7 1.379(4)
C6 C10 1.388(3)
C9 C10 1.370(4)
C12 C11 1.549(3)
C18 C17 1.536(3)
C14 C13 1.543(3)
C19 C20 1.550(4)
